data_7718500
loop_
_publ_author_name
'Barbosa, Guilherme A.'
'Carneiro Neto, Jos&#xe9; Severiano'
'Stoeberl, Bruno J.'
'Wisbeck, Sarita'
'Giese, Siddhartha O. K.'
'Yokaichiya, Fabiano'
'Costa, Daniel da S'
'Barison, Andersson'
'Ribeiro, Ronny R.'
'Piovan, Leandro'
'Hughes, David L.'
'Briganti, Matteo'
'Poneti, Giordano'
'Nunes, Giovana G.'
'Santana, Francielli S.'
'Soares, Ja&#xed;sa F'

_publ_section_title
;
 High-yield synthesis of heavy rare earth(III) anhydrous solvates: known,
 new, and unexpected products.
;
_journal_issue 20
_journal_name_full 'Dalton transactions (Cambridge, England : 2003)'
_journal_page_first 8251
_journal_page_last 8269
_journal_paper_doi 10.1039/d5dt00254k
_journal_volume 54
_journal_year 2025
_chemical_formula_moiety 'C20 H40 Cl2 O5 Y, C8 H16 Cl4 O2 Y'
_chemical_formula_structural '[Y(C4H8O)5Cl2][Y(C4H8O)2Cl4]'
_chemical_formula_sum 'C28 H56 Cl6 O7 Y2'
_chemical_formula_weight 895.24
_space_group_crystal_system monoclinic
_space_group_IT_number 15
_space_group_name_Hall '-C 2yc'
_space_group_name_H-M_alt 'C 1 2/c 1'
_atom_sites_solution_hydrogens geom
_atom_sites_solution_primary direct
_atom_sites_solution_secondary difmap
_audit_creation_method SHELXL-2018/3
_audit_update_record
;
2025-03-12 deposited with the CCDC.	2025-04-07 downloaded from the CCDC.
;
_cell_angle_alpha 90
_cell_angle_beta 93.908(3)
_cell_angle_gamma 90
_cell_formula_units_Z 4
_cell_length_a 12.5609(8)
_cell_length_b 11.3719(7)
_cell_length_c 26.5618(18)
_cell_measurement_reflns_used 9880
_cell_measurement_temperature 100(2)
_cell_measurement_theta_max 27.4867
_cell_measurement_theta_min 2.4186
_cell_volume 3785.3(4)
_computing_cell_refinement 'SAINT V8.40B (Bruker AXS LLC, 2019)'
_computing_data_collection 'APEX4 v2022.10-0 - Bruker Instrument Service vV6.2.16'
_computing_data_reduction 'SAINT V8.40B (Bruker AXS LLC, 2019)'
_computing_molecular_graphics 'Diamond (H. Putz & K. Brandenburg, 2006, v. 4.6.4)'
_computing_publication_material 'SHELXL-2018/3 (Sheldrick, 2015) and WINGX (Farrugia, 2012)'
_computing_structure_refinement 'SHELXL-2018/3 (Sheldrick, 2018)'
_computing_structure_solution 'SHELXS-2008 (Sheldrick, 2008)'
_diffrn_ambient_temperature 100(2)
_diffrn_detector_area_resol_mean 10.4167
_diffrn_measured_fraction_theta_full 0.999
_diffrn_measured_fraction_theta_max 0.999
_diffrn_measurement_device_type 'Bruker D8 Venture/Photon 100 CMOS'
_diffrn_measurement_method '\f and \w scans'
_diffrn_radiation_monochromator graphite
_diffrn_radiation_type MoK\a
_diffrn_radiation_wavelength 0.71073
_diffrn_reflns_av_R_equivalents 0.0581
_diffrn_reflns_av_unetI/netI 0.0185
_diffrn_reflns_Laue_measured_fraction_full 0.999
_diffrn_reflns_Laue_measured_fraction_max 0.999
_diffrn_reflns_limit_h_max 16
_diffrn_reflns_limit_h_min -16
_diffrn_reflns_limit_k_max 14
_diffrn_reflns_limit_k_min -14
_diffrn_reflns_limit_l_max 34
_diffrn_reflns_limit_l_min -34
_diffrn_reflns_number 88936
_diffrn_reflns_point_group_measured_fraction_full 0.999
_diffrn_reflns_point_group_measured_fraction_max 0.999
_diffrn_reflns_theta_full 25.242
_diffrn_reflns_theta_max 27.499
_diffrn_reflns_theta_min 2.806
_diffrn_source 'fine-focus sealed tube'
_diffrn_source_current 30.0
_diffrn_source_power 1.50
_diffrn_source_voltage 50
_exptl_absorpt_coefficient_mu 3.514
_exptl_absorpt_correction_T_max 0.7456
_exptl_absorpt_correction_T_min 0.6533
_exptl_absorpt_correction_type multi-scan
_exptl_absorpt_process_details
;
Krause, L., Herbst-Irmer, R., Sheldrick, G. M., Stalke, D. (2015).
"Comparison of silver and molybdenum microfocus X-ray sources for
single-crystal structure determination"
J. Appl. Cryst. 48, 3-10.
doi:10.1107/S1600576714022985
;
_exptl_crystal_colour colourless
_exptl_crystal_density_diffrn 1.571
_exptl_crystal_description block
_exptl_crystal_F_000 1840
_exptl_crystal_size_max 0.194
_exptl_crystal_size_mid 0.137
_exptl_crystal_size_min 0.133
_refine_diff_density_max 0.501
_refine_diff_density_min -0.568
_refine_diff_density_rms 0.062
_refine_ls_extinction_coef 0.00053(6)
_refine_ls_extinction_expression Fc^*^=kFc[1+0.001xFc^2^\l^3^/sin(2\q)]^-1/4^
_refine_ls_extinction_method 'SHELXL-2018/3 (Sheldrick 2018)'
_refine_ls_goodness_of_fit_ref 1.033
_refine_ls_hydrogen_treatment constr
_refine_ls_matrix_type full
_refine_ls_number_parameters 199
_refine_ls_number_reflns 4335
_refine_ls_number_restraints 6
_refine_ls_restrained_S_all 1.413
_refine_ls_R_factor_all 0.0311
_refine_ls_R_factor_gt 0.0253
_refine_ls_shift/su_max 0.010
_refine_ls_shift/su_mean 0.001
_refine_ls_structure_factor_coef Fsqd
_refine_ls_weighting_details 'w=1/[\s^2^(Fo^2^)+(0.0171P)^2^+9.2251P] where P=(Fo^2^+2Fc^2^)/3'
_refine_ls_weighting_scheme calc
_refine_ls_wR_factor_gt 0.0508
_refine_ls_wR_factor_ref 0.0521
_reflns_Friedel_coverage 0.000
_reflns_number_gt 3919
_reflns_number_total 4335
_reflns_threshold_expression 'I > 2\s(I)'
_cod_data_source_file d5dt00254k2.cif
_cod_data_source_block Y_ionic
_cod_depositor_comments 'Adding full bibliography for 7718498--7718510.cif.'
_cod_original_sg_symbol_H-M 'C 2/c'
_cod_database_code 7718500
_shelx_shelxl_version_number 2018/3
_shelx_space_group_comment
;
The symmetry employed for this shelxl refinement is uniquely defined
by the following loop, which should always be used as a source of
symmetry information in preference to the above space-group names.
They are only intended as comments.
;

loop_
_space_group_symop_operation_xyz
'x, y, z'
'-x, y, -z+1/2'
'x+1/2, y+1/2, z'
'-x+1/2, y+1/2, -z+1/2'
'-x, -y, -z'
'x, -y, z-1/2'
'-x+1/2, -y+1/2, -z'
'x+1/2, -y+1/2, z-1/2'

loop_
_atom_site_label
_atom_site_type_symbol
_atom_site_fract_x
_atom_site_fract_y
_atom_site_fract_z
_atom_site_U_iso_or_equiv
_atom_site_adp_type
_atom_site_occupancy
_atom_site_site_symmetry_order
_atom_site_calc_flag
_atom_site_refinement_flags_posn
_atom_site_refinement_flags_adp
_atom_site_refinement_flags_occupancy
_atom_site_disorder_assembly
_atom_site_disorder_group
Y1 Y 0.500000 0.58555(2) 0.750000 0.01023(7) Uani 1 2 d S T P . .
Y2 Y 0.250000 0.750000 1.000000 0.01287(7) Uani 1 2 d S . P . .
Cl1 Cl 0.68464(4) 0.58999(4) 0.79844(2) 0.02043(11) Uani 1 1 d . . . . .
Cl2 Cl 0.17614(4) 0.68922(5) 0.90894(2) 0.02176(11) Uani 1 1 d . . . . .
Cl3 Cl 0.44650(4) 0.71538(4) 0.97838(2) 0.01877(10) Uani 1 1 d . . . . .
O1 O 0.53916(10) 0.75452(11) 0.70204(5) 0.0166(3) Uani 1 1 d . . . . .
O2 O 0.58974(10) 0.52046(12) 0.67969(5) 0.0152(3) Uani 1 1 d . . . . .
O3 O 0.500000 0.37668(16) 0.750000 0.0169(4) Uani 1 2 d S T P . .
O4 O 0.26221(10) 0.94455(12) 0.97537(5) 0.0194(3) Uani 1 1 d . . . . .
C10 C 0.46152(18) 0.84313(19) 0.68403(9) 0.0276(5) Uani 1 1 d D . . . .
H10A H 0.425393 0.879346 0.712166 0.033 Uiso 1 1 calc R U . A 1
H10B H 0.407402 0.810096 0.659111 0.033 Uiso 1 1 calc R U . A 1
C11A C 0.5357(5) 0.9313(5) 0.6594(2) 0.0220(5) Uani 0.339(4) 1 d D . P B 1
H11A H 0.496564 0.967073 0.629648 0.026 Uiso 0.339(4) 1 calc R U P B 1
H11B H 0.554592 0.995086 0.683787 0.026 Uiso 0.339(4) 1 calc R U P B 1
C12A C 0.6367(8) 0.8758(10) 0.6432(4) 0.0220(5) Uani 0.339(4) 1 d D . P B 1
H12A H 0.696925 0.931801 0.642348 0.026 Uiso 0.339(4) 1 calc R U P B 1
H12B H 0.626673 0.832411 0.610899 0.026 Uiso 0.339(4) 1 calc R U P B 1
C11B C 0.4949(2) 0.8886(3) 0.63682(12) 0.0220(5) Uani 0.661(4) 1 d D . P B 2
H11C H 0.468418 0.969492 0.630258 0.026 Uiso 0.661(4) 1 calc R U P B 2
H11D H 0.471612 0.837225 0.608043 0.026 Uiso 0.661(4) 1 calc R U P B 2
C12B C 0.6158(4) 0.8857(5) 0.6477(2) 0.0220(5) Uani 0.661(4) 1 d D . P B 2
H12C H 0.650738 0.863733 0.616739 0.026 Uiso 0.661(4) 1 calc R U P B 2
H12D H 0.641800 0.964530 0.658511 0.026 Uiso 0.661(4) 1 calc R U P B 2
C13 C 0.64392(16) 0.79626(19) 0.68922(8) 0.0226(4) Uani 1 1 d D . . . .
H13A H 0.689637 0.727826 0.682593 0.027 Uiso 1 1 calc R U . B 1
H13B H 0.677962 0.839843 0.718296 0.027 Uiso 1 1 calc R U . B 1
C20 C 0.56089(16) 0.54859(18) 0.62680(7) 0.0195(4) Uani 1 1 d . . . . .
H20A H 0.600991 0.618013 0.615938 0.023 Uiso 1 1 calc R U . . .
H20B H 0.483496 0.564643 0.621374 0.023 Uiso 1 1 calc R U . . .
C21 C 0.59124(17) 0.43976(19) 0.59842(8) 0.0226(4) Uani 1 1 d . . . . .
H21A H 0.605320 0.458706 0.563111 0.027 Uiso 1 1 calc R U . . .
H21B H 0.534538 0.379308 0.598488 0.027 Uiso 1 1 calc R U . . .
C22 C 0.69317(18) 0.3985(2) 0.62841(8) 0.0273(5) Uani 1 1 d . . . . .
H22A H 0.695424 0.311600 0.630429 0.033 Uiso 1 1 calc R U . . .
H22B H 0.757350 0.426383 0.612314 0.033 Uiso 1 1 calc R U . . .
C23 C 0.68793(16) 0.45193(19) 0.68054(8) 0.0219(4) Uani 1 1 d . . . . .
H23A H 0.687246 0.389284 0.706397 0.026 Uiso 1 1 calc R U . . .
H23B H 0.750558 0.503127 0.688533 0.026 Uiso 1 1 calc R U . . .
C30 C 0.45272(18) 0.30223(18) 0.70944(8) 0.0247(5) Uani 1 1 d . . . . .
H30A H 0.496653 0.303645 0.679880 0.030 Uiso 1 1 calc R U . . .
H30B H 0.379702 0.329127 0.698729 0.030 Uiso 1 1 calc R U . . .
C31 C 0.4504(3) 0.1811(2) 0.73168(12) 0.0555(9) Uani 1 1 d . . . . .
H31A H 0.455146 0.119964 0.705392 0.067 Uiso 1 1 calc R U . . .
H31B H 0.384784 0.168343 0.749608 0.067 Uiso 1 1 calc R U . . .
C40 C 0.35605(17) 1.0200(2) 0.98346(10) 0.0291(5) Uani 1 1 d . . . . .
H40A H 0.421684 0.976741 0.976275 0.035 Uiso 1 1 calc R U . . .
H40B H 0.363272 1.048682 1.018721 0.035 Uiso 1 1 calc R U . . .
C41 C 0.33724(16) 1.12099(18) 0.94731(8) 0.0216(4) Uani 1 1 d . . . . .
H41A H 0.362240 1.101984 0.913705 0.026 Uiso 1 1 calc R U . . .
H41B H 0.373459 1.193287 0.960275 0.026 Uiso 1 1 calc R U . . .
C42 C 0.21668(16) 1.13449(18) 0.94505(8) 0.0220(4) Uani 1 1 d . . . . .
H42A H 0.193986 1.179567 0.974353 0.026 Uiso 1 1 calc R U . . .
H42B H 0.189824 1.174358 0.913568 0.026 Uiso 1 1 calc R U . . .
C43 C 0.17787(15) 1.00876(17) 0.94637(8) 0.0180(4) Uani 1 1 d . . . . .
H43A H 0.109798 1.003820 0.962975 0.022 Uiso 1 1 calc R U . . .
H43B H 0.166892 0.976498 0.911789 0.022 Uiso 1 1 calc R U . . .

loop_
_atom_site_aniso_label
_atom_site_aniso_U_11
_atom_site_aniso_U_22
_atom_site_aniso_U_33
_atom_site_aniso_U_23
_atom_site_aniso_U_13
_atom_site_aniso_U_12
Y1 0.00963(11) 0.01012(12) 0.01092(12) 0.000 0.00052(9) 0.000
Y2 0.01124(12) 0.01595(13) 0.01136(12) 0.00125(10) 0.00030(9) 0.00148(10)
Cl1 0.0142(2) 0.0255(2) 0.0207(2) 0.00002(19) -0.00498(17) 0.00127(18)
Cl2 0.0206(2) 0.0299(3) 0.0144(2) -0.00302(19) -0.00145(18) 0.0000(2)
Cl3 0.0126(2) 0.0258(2) 0.0181(2) -0.00131(18) 0.00192(17) 0.00220(18)
O1 0.0166(6) 0.0145(6) 0.0190(7) 0.0043(5) 0.0022(5) 0.0001(5)
O2 0.0146(6) 0.0194(7) 0.0116(6) 0.0008(5) 0.0009(5) 0.0045(5)
O3 0.0225(10) 0.0119(9) 0.0162(9) 0.000 0.0006(8) 0.000
O4 0.0133(6) 0.0178(7) 0.0260(7) 0.0052(6) -0.0062(5) -0.0012(5)
C10 0.0259(11) 0.0191(10) 0.0365(13) 0.0111(9) -0.0076(9) 0.0018(9)
C11A 0.0249(14) 0.0243(11) 0.0172(10) 0.0024(8) 0.0043(9) -0.0072(9)
C12A 0.0249(14) 0.0243(11) 0.0172(10) 0.0024(8) 0.0043(9) -0.0072(9)
C11B 0.0249(14) 0.0243(11) 0.0172(10) 0.0024(8) 0.0043(9) -0.0072(9)
C12B 0.0249(14) 0.0243(11) 0.0172(10) 0.0024(8) 0.0043(9) -0.0072(9)
C13 0.0223(10) 0.0267(11) 0.0188(10) 0.0015(8) 0.0020(8) -0.0119(9)
C20 0.0218(10) 0.0245(10) 0.0117(9) -0.0006(8) -0.0024(7) 0.0041(8)
C21 0.0268(11) 0.0246(11) 0.0164(9) -0.0053(8) 0.0008(8) 0.0049(9)
C22 0.0278(11) 0.0316(12) 0.0225(11) -0.0057(9) 0.0012(9) 0.0114(10)
C23 0.0158(9) 0.0280(11) 0.0216(10) -0.0044(8) -0.0017(8) 0.0078(8)
C30 0.0300(11) 0.0175(10) 0.0266(11) -0.0068(9) 0.0010(9) -0.0052(9)
C31 0.080(2) 0.0178(12) 0.064(2) 0.0042(13) -0.0268(17) -0.0141(13)
C40 0.0159(10) 0.0233(11) 0.0462(14) 0.0030(10) -0.0124(9) -0.0061(9)
C41 0.0209(10) 0.0189(10) 0.0253(11) -0.0054(8) 0.0041(8) -0.0047(8)
C42 0.0202(10) 0.0169(10) 0.0285(11) 0.0015(8) -0.0012(8) 0.0012(8)
C43 0.0140(9) 0.0176(9) 0.0215(10) 0.0021(8) -0.0044(7) 0.0022(7)

loop_
_atom_type_symbol
_atom_type_description
_atom_type_scat_dispersion_real
_atom_type_scat_dispersion_imag
_atom_type_scat_source
C C 0.0033 0.0016 'International Tables Vol C Tables 4.2.6.8 and 6.1.1.4'
H H 0.0000 0.0000 'International Tables Vol C Tables 4.2.6.8 and 6.1.1.4'
O O 0.0106 0.0060 'International Tables Vol C Tables 4.2.6.8 and 6.1.1.4'
Cl Cl 0.1484 0.1585 'International Tables Vol C Tables 4.2.6.8 and 6.1.1.4'
Y Y -2.7962 3.5667 'International Tables Vol C Tables 4.2.6.8 and 6.1.1.4'

loop_
_geom_angle_atom_site_label_1
_geom_angle_atom_site_label_2
_geom_angle_atom_site_label_3
_geom_angle
_geom_angle_site_symmetry_1
_geom_angle_site_symmetry_3
_geom_angle_publ_flag
O2 Y1 O2 143.52(7) 2_656 . ?
O2 Y1 O3 71.76(3) 2_656 . ?
O2 Y1 O3 71.76(3) . . ?
O2 Y1 O1 143.51(5) 2_656 . ?
O2 Y1 O1 72.69(5) . . ?
O3 Y1 O1 143.99(3) . . ?
O2 Y1 O1 72.69(5) 2_656 2_656 ?
O2 Y1 O1 143.51(5) . 2_656 ?
O3 Y1 O1 143.99(3) . 2_656 ?
O1 Y1 O1 72.01(7) . 2_656 ?
O2 Y1 Cl1 94.19(3) 2_656 . ?
O2 Y1 Cl1 86.51(3) . . ?
O3 Y1 Cl1 91.122(12) . . ?
O1 Y1 Cl1 92.28(3) . . ?
O1 Y1 Cl1 85.90(3) 2_656 . ?
O2 Y1 Cl1 86.52(3) 2_656 2_656 ?
O2 Y1 Cl1 94.19(3) . 2_656 ?
O3 Y1 Cl1 91.121(13) . 2_656 ?
O1 Y1 Cl1 85.90(3) . 2_656 ?
O1 Y1 Cl1 92.28(3) 2_656 2_656 ?
Cl1 Y1 Cl1 177.76(3) . 2_656 ?
O4 Y2 O4 180.0 . 7_567 ?
O4 Y2 Cl3 89.99(4) . 7_567 ?
O4 Y2 Cl3 90.01(4) 7_567 7_567 ?
O4 Y2 Cl3 90.01(4) . . ?
O4 Y2 Cl3 89.99(4) 7_567 . ?
Cl3 Y2 Cl3 180.0 7_567 . ?
O4 Y2 Cl2 90.99(4) . . ?
O4 Y2 Cl2 89.01(4) 7_567 . ?
Cl3 Y2 Cl2 87.830(15) 7_567 . ?
Cl3 Y2 Cl2 92.170(15) . . ?
O4 Y2 Cl2 89.01(4) . 7_567 ?
O4 Y2 Cl2 90.99(4) 7_567 7_567 ?
Cl3 Y2 Cl2 92.171(15) 7_567 7_567 ?
Cl3 Y2 Cl2 87.830(16) . 7_567 ?
Cl2 Y2 Cl2 180.0 . 7_567 ?
C10 O1 C13 106.95(15) . . ?
C10 O1 Y1 125.17(11) . . ?
C13 O1 Y1 127.63(11) . . ?
C23 O2 C20 106.60(14) . . ?
C23 O2 Y1 127.12(11) . . ?
C20 O2 Y1 126.15(11) . . ?
C30 O3 C30 109.3(2) . 2_656 ?
C30 O3 Y1 125.33(11) . . ?
C30 O3 Y1 125.33(11) 2_656 . ?
C43 O4 C40 109.39(15) . . ?
C43 O4 Y2 124.51(11) . . ?
C40 O4 Y2 126.01(11) . . ?
C11B C10 O1 107.7(2) . . ?
O1 C10 C11A 100.3(3) . . ?
O1 C10 H10A 111.7 . . ?
C11A C10 H10A 111.7 . . ?
O1 C10 H10B 111.7 . . ?
C11A C10 H10B 111.7 . . ?
H10A C10 H10B 109.5 . . ?
C12A C11A C10 113.2(6) . . ?
C12A C11A H11A 108.9 . . ?
C10 C11A H11A 108.9 . . ?
C12A C11A H11B 108.9 . . ?
C10 C11A H11B 108.9 . . ?
H11A C11A H11B 107.8 . . ?
C11A C12A C13 91.4(5) . . ?
C11A C12A H12A 113.4 . . ?
C13 C12A H12A 113.4 . . ?
C11A C12A H12B 113.4 . . ?
C13 C12A H12B 113.4 . . ?
H12A C12A H12B 110.7 . . ?
C10 C11B C12B 99.9(3) . . ?
C10 C11B H11C 111.8 . . ?
C12B C11B H11C 111.8 . . ?
C10 C11B H11D 111.8 . . ?
C12B C11B H11D 111.8 . . ?
H11C C11B H11D 109.5 . . ?
C13 C12B C11B 109.2(3) . . ?
C13 C12B H12C 109.8 . . ?
C11B C12B H12C 109.8 . . ?
C13 C12B H12D 109.8 . . ?
C11B C12B H12D 109.8 . . ?
H12C C12B H12D 108.3 . . ?
O1 C13 C12A 112.1(4) . . ?
O1 C13 C12B 102.6(2) . . ?
O1 C13 H13A 109.2 . . ?
C12A C13 H13A 109.2 . . ?
O1 C13 H13B 109.2 . . ?
C12A C13 H13B 109.2 . . ?
H13A C13 H13B 107.9 . . ?
O2 C20 C21 104.22(15) . . ?
O2 C20 H20A 110.9 . . ?
C21 C20 H20A 110.9 . . ?
O2 C20 H20B 110.9 . . ?
C21 C20 H20B 110.9 . . ?
H20A C20 H20B 108.9 . . ?
C20 C21 C22 102.79(16) . . ?
C20 C21 H21A 111.2 . . ?
C22 C21 H21A 111.2 . . ?
C20 C21 H21B 111.2 . . ?
C22 C21 H21B 111.2 . . ?
H21A C21 H21B 109.1 . . ?
C23 C22 C21 105.35(16) . . ?
C23 C22 H22A 110.7 . . ?
C21 C22 H22A 110.7 . . ?
C23 C22 H22B 110.7 . . ?
C21 C22 H22B 110.7 . . ?
H22A C22 H22B 108.8 . . ?
O2 C23 C22 106.81(15) . . ?
O2 C23 H23A 110.4 . . ?
C22 C23 H23A 110.4 . . ?
O2 C23 H23B 110.4 . . ?
C22 C23 H23B 110.4 . . ?
H23A C23 H23B 108.6 . . ?
O3 C30 C31 105.01(19) . . ?
O3 C30 H30A 110.7 . . ?
C31 C30 H30A 110.7 . . ?
O3 C30 H30B 110.7 . . ?
C31 C30 H30B 110.7 . . ?
H30A C30 H30B 108.8 . . ?
C30 C31 C31 102.34(19) . 2_656 ?
C30 C31 H31A 111.3 . . ?
C31 C31 H31A 111.3 2_656 . ?
C30 C31 H31B 111.3 . . ?
C31 C31 H31B 111.3 2_656 . ?
H31A C31 H31B 109.2 . . ?
O4 C40 C41 105.33(16) . . ?
O4 C40 H40A 110.7 . . ?
C41 C40 H40A 110.7 . . ?
O4 C40 H40B 110.7 . . ?
C41 C40 H40B 110.7 . . ?
H40A C40 H40B 108.8 . . ?
C40 C41 C42 102.41(17) . . ?
C40 C41 H41A 111.3 . . ?
C42 C41 H41A 111.3 . . ?
C40 C41 H41B 111.3 . . ?
C42 C41 H41B 111.3 . . ?
H41A C41 H41B 109.2 . . ?
C43 C42 C41 103.05(16) . . ?
C43 C42 H42A 111.2 . . ?
C41 C42 H42A 111.2 . . ?
C43 C42 H42B 111.2 . . ?
C41 C42 H42B 111.2 . . ?
H42A C42 H42B 109.1 . . ?
O4 C43 C42 105.15(15) . . ?
O4 C43 H43A 110.7 . . ?
C42 C43 H43A 110.7 . . ?
O4 C43 H43B 110.7 . . ?
C42 C43 H43B 110.7 . . ?
H43A C43 H43B 108.8 . . ?

loop_
_geom_bond_atom_site_label_1
_geom_bond_atom_site_label_2
_geom_bond_distance
_geom_bond_site_symmetry_2
_geom_bond_publ_flag
Y1 O2 2.3649(13) 2_656 ?
Y1 O2 2.3649(13) . ?
Y1 O3 2.3753(19) . ?
Y1 O1 2.3753(13) . ?
Y1 O1 2.3754(13) 2_656 ?
Y1 Cl1 2.5750(5) . ?
Y1 Cl1 2.5750(5) 2_656 ?
Y2 O4 2.3151(14) . ?
Y2 O4 2.3151(14) 7_567 ?
Y2 Cl3 2.6019(5) 7_567 ?
Y2 Cl3 2.6019(5) . ?
Y2 Cl2 2.6235(5) . ?
Y2 Cl2 2.6236(5) 7_567 ?
O1 C10 1.460(2) . ?
O1 C13 1.461(2) . ?
O2 C23 1.458(2) . ?
O2 C20 1.462(2) . ?
O3 C30 1.464(2) . ?
O3 C30 1.464(2) 2_656 ?
O4 C43 1.462(2) . ?
O4 C40 1.462(2) . ?
C10 C11B 1.445(4) . ?
C10 C11A 1.543(6) . ?
C10 H10A 0.9900 . ?
C10 H10B 0.9900 . ?
C11A C12A 1.507(9) . ?
C11A H11A 0.9900 . ?
C11A H11B 0.9900 . ?
C12A C13 1.519(10) . ?
C12A H12A 0.9900 . ?
C12A H12B 0.9900 . ?
C11B C12B 1.527(6) . ?
C11B H11C 0.9900 . ?
C11B H11D 0.9900 . ?
C12B C13 1.524(6) . ?
C12B H12C 0.9900 . ?
C12B H12D 0.9900 . ?
C13 H13A 0.9900 . ?
C13 H13B 0.9900 . ?
C20 C21 1.511(3) . ?
C20 H20A 0.9900 . ?
C20 H20B 0.9900 . ?
C21 C22 1.535(3) . ?
C21 H21A 0.9900 . ?
C21 H21B 0.9900 . ?
C22 C23 1.518(3) . ?
C22 H22A 0.9900 . ?
C22 H22B 0.9900 . ?
C23 H23A 0.9900 . ?
C23 H23B 0.9900 . ?
C30 C31 1.500(3) . ?
C30 H30A 0.9900 . ?
C30 H30B 0.9900 . ?
C31 C31 1.528(6) 2_656 ?
C31 H31A 0.9900 . ?
C31 H31B 0.9900 . ?
C40 C41 1.505(3) . ?
C40 H40A 0.9900 . ?
C40 H40B 0.9900 . ?
C41 C42 1.519(3) . ?
C41 H41A 0.9900 . ?
C41 H41B 0.9900 . ?
C42 C43 1.512(3) . ?
C42 H42A 0.9900 . ?
C42 H42B 0.9900 . ?
C43 H43A 0.9900 . ?
C43 H43B 0.9900 . ?

loop_
_geom_hbond_atom_site_label_D
_geom_hbond_atom_site_label_H
_geom_hbond_atom_site_label_A
_geom_hbond_distance_DH
_geom_hbond_distance_HA
_geom_hbond_distance_DA
_geom_hbond_angle_DHA
_geom_hbond_site_symmetry_A
_geom_hbond_publ_flag
C12A^a H12A^a Cl1 0.99 2.76 3.591(14) 142.2 4_656 yes
C12A^a H12B^a Cl3 0.99 2.82 3.793(13) 168.3 2_656 yes
C12B^b H12D^b Cl1 0.99 2.78 3.638(6) 144.7 4_656 yes
C20 H20A Cl3 0.99 2.77 3.373(2) 120.0 2_656 yes

loop_
_geom_torsion_atom_site_label_1
_geom_torsion_atom_site_label_2
_geom_torsion_atom_site_label_3
_geom_torsion_atom_site_label_4
_geom_torsion
_geom_torsion_site_symmetry_1
_geom_torsion_site_symmetry_2
_geom_torsion_site_symmetry_3
_geom_torsion_site_symmetry_4
_geom_torsion_publ_flag
C13 O1 C10 C11B 37.1(2) . . . . ?
Y1 O1 C10 C11B -148.29(17) . . . . ?
C13 O1 C10 C11A 1.8(3) . . . . ?
Y1 O1 C10 C11A 176.4(3) . . . . ?
O1 C10 C11A C12A 24.7(7) . . . . ?
C10 C11A C12A C13 -37.1(8) . . . . ?
O1 C10 C11B C12B -35.6(3) . . . . ?
C10 C11B C12B C13 22.9(4) . . . . ?
C10 O1 C13 C12A -27.5(5) . . . . ?
Y1 O1 C13 C12A 158.1(5) . . . . ?
C10 O1 C13 C12B -19.9(3) . . . . ?
Y1 O1 C13 C12B 165.7(2) . . . . ?
C11A C12A C13 O1 38.0(8) . . . . ?
C11B C12B C13 O1 -2.1(4) . . . . ?
C23 O2 C20 C21 37.0(2) . . . . ?
Y1 O2 C20 C21 -146.84(13) . . . . ?
O2 C20 C21 C22 -36.1(2) . . . . ?
C20 C21 C22 C23 22.4(2) . . . . ?
C20 O2 C23 C22 -22.4(2) . . . . ?
Y1 O2 C23 C22 161.50(13) . . . . ?
C21 C22 C23 O2 -0.7(2) . . . . ?
C30 O3 C30 C31 12.74(17) 2_656 . . . ?
Y1 O3 C30 C31 -167.26(17) . . . . ?
O3 C30 C31 C31 -32.4(4) . . . 2_656 ?
C43 O4 C40 C41 -14.3(2) . . . . ?
Y2 O4 C40 C41 162.33(12) . . . . ?
O4 C40 C41 C42 32.5(2) . . . . ?
C40 C41 C42 C43 -38.2(2) . . . . ?
C40 O4 C43 C42 -10.0(2) . . . . ?
Y2 O4 C43 C42 173.30(12) . . . . ?
C41 C42 C43 O4 29.9(2) . . . . ?
